data_1545591
loop_
_publ_author_name
'Sato, Ryonosuke'
'Dogishi, Masaki'
'Higashino, Toshiki'
'Kadoya, Tomofumi'
'Kawamoto, Tadashi'
'Mori, Takehiko'

_publ_section_title
;
 Charge-Transfer Complexes of Benzothienobenzothiophene with
 Tetracyanoquinodimethane and the n-Channel Organic Field-Effect
 Transistors
;
_journal_name_full 'The Journal of Physical Chemistry C'
_journal_paper_doi 10.1021/acs.jpcc.7b00902
_journal_year 2017
_chemical_formula_moiety 'C12 F4 N4, C14 H8 S2'
_chemical_formula_sum 'C26 H8 F4 N4 S2'
_chemical_formula_weight 516.49
_space_group_IT_number 14
_symmetry_cell_setting monoclinic
_symmetry_Int_Tables_number 14
_symmetry_space_group_name_Hall '-P 2ybc'
_symmetry_space_group_name_H-M 'P 1 21/c 1'
_atom_sites_solution_hydrogens geom
_atom_sites_solution_primary direct
_atom_sites_solution_secondary difmap
_cell_angle_alpha 90.0000
_cell_angle_beta 99.328(14)
_cell_angle_gamma 90.0000
_cell_formula_units_Z 2
_cell_length_a 7.9628(14)
_cell_length_b 7.062(4)
_cell_length_c 19.111(4)
_cell_measurement_reflns_used 26
_cell_measurement_temperature 298
_cell_measurement_theta_max 17.46
_cell_measurement_theta_min 15.08
_cell_volume 1060.5(7)
_computing_cell_refinement WinAFC
_computing_data_collection WinAFC
_computing_data_reduction WinAFC
_computing_molecular_graphics 'CrystalStructure 4.0'
_computing_publication_material 'CrystalStructure 4.0 (Rigaku, 2010)'
_computing_structure_refinement 'SHELXL97 (Sheldrick, 2008)'
_computing_structure_solution 'SIR2004 (Burla, et al., 2005)'
_diffrn_ambient_temperature 298
_diffrn_measured_fraction_theta_full 0.999
_diffrn_measured_fraction_theta_max 0.999
_diffrn_measurement_device_type 'Rigaku AFC7R'
_diffrn_measurement_method \w-2\q
_diffrn_radiation_type 'Mo K\a'
_diffrn_radiation_wavelength 0.71069
_diffrn_reflns_av_R_equivalents 0.0487
_diffrn_reflns_limit_h_max 11
_diffrn_reflns_limit_h_min -11
_diffrn_reflns_limit_k_max 9
_diffrn_reflns_limit_k_min -5
_diffrn_reflns_limit_l_max 26
_diffrn_reflns_limit_l_min -13
_diffrn_reflns_number 3935
_diffrn_reflns_theta_full 30.01
_diffrn_reflns_theta_max 30.01
_diffrn_standards_decay_% -0.021
_diffrn_standards_interval_count 150
_diffrn_standards_number 3
_exptl_absorpt_coefficient_mu 0.311
_exptl_absorpt_correction_T_max 0.988
_exptl_absorpt_correction_T_min 0.935
_exptl_absorpt_correction_type psi-scan
_exptl_absorpt_process_details '(North, Phillips & Mathews, 1968)'
_exptl_crystal_colour black
_exptl_crystal_density_diffrn 1.617
_exptl_crystal_density_method 'not measured'
_exptl_crystal_description needle
_exptl_crystal_F_000 520.00
_exptl_crystal_size_max 0.600
_exptl_crystal_size_mid 0.090
_exptl_crystal_size_min 0.040
_refine_diff_density_max 0.420
_refine_diff_density_min -0.380
_refine_ls_extinction_method none
_refine_ls_goodness_of_fit_ref 0.991
_refine_ls_hydrogen_treatment constr
_refine_ls_number_parameters 163
_refine_ls_number_reflns 3087
_refine_ls_number_restraints 0
_refine_ls_R_factor_gt 0.0505
_refine_ls_shift/su_max 0.000
_refine_ls_structure_factor_coef Fsqd
_refine_ls_weighting_details 'w = 1/[\s^2^(Fo^2^)+(0.0543P)^2^+0.0000P] where P=(Fo^2^+2Fc^2^)/3'
_refine_ls_weighting_scheme calc
_refine_ls_wR_factor_ref 0.1443
_reflns_number_gt 1428
_reflns_number_total 3087
_reflns_threshold_expression F^2^>2.0\s(F^2^)
_cod_data_source_file jp7b00902_si_002.cif
_cod_data_source_block (BTBT)(F4TCNQ)
_cod_original_cell_volume 1060.4(7)
_cod_database_code 1545591

loop_
_symmetry_equiv_pos_site_id
_symmetry_equiv_pos_as_xyz
1 +X,+Y,+Z
2 -X,1/2+Y,1/2-Z
3 -X,-Y,-Z
4 +X,1/2-Y,1/2+Z

loop_
_atom_site_label
_atom_site_type_symbol
_atom_site_fract_x
_atom_site_fract_y
_atom_site_fract_z
_atom_site_U_iso_or_equiv
_atom_site_adp_type
_atom_site_occupancy
_atom_site_symmetry_multiplicity
_atom_site_calc_flag
_atom_site_refinement_flags
S1 S 0.59054(9) -0.00303(13) 0.40254(4) 0.03024(19) Uani 1.0 4 d .
F1 F 0.1810(2) 0.6071(3) 0.51533(9) 0.0393(5) Uani 1.0 4 d .
F2 F 0.6045(2) 0.4953(3) 0.37175(8) 0.0370(5) Uani 1.0 4 d .
N1 N -0.0411(4) 0.7166(5) 0.37760(17) 0.0512(8) Uani 1.0 4 d .
N2 N 0.3374(4) 0.6491(5) 0.25247(15) 0.0561(9) Uani 1.0 4 d .
C1 C 0.0966(4) 0.6715(5) 0.38054(16) 0.0326(7) Uani 1.0 4 d .
C2 C 0.3136(4) 0.6316(5) 0.30914(17) 0.0360(8) Uani 1.0 4 d .
C3 C 0.2699(4) 0.6173(5) 0.37909(15) 0.0276(7) Uani 1.0 4 d .
C4 C 0.3816(4) 0.5586(4) 0.43753(15) 0.0249(7) Uani 1.0 4 d .
C5 C 0.3380(4) 0.5537(4) 0.50795(15) 0.0265(7) Uani 1.0 4 d .
C6 C 0.5539(4) 0.4984(5) 0.43473(14) 0.0269(6) Uani 1.0 4 d .
C7 C 0.0460(4) 0.1999(5) 0.37770(18) 0.0373(8) Uani 1.0 4 d .
C8 C 0.1233(4) 0.1905(5) 0.31681(17) 0.0389(8) Uani 1.0 4 d .
C9 C 0.1351(4) 0.1494(5) 0.44242(17) 0.0317(7) Uani 1.0 4 d .
C10 C 0.2889(4) 0.1308(5) 0.32049(16) 0.0359(8) Uani 1.0 4 d .
C11 C 0.3036(4) 0.0881(4) 0.44769(15) 0.0258(6) Uani 1.0 4 d .
C12 C 0.3799(4) 0.0783(5) 0.38615(15) 0.0282(7) Uani 1.0 4 d .
C13 C 0.4224(4) 0.0258(4) 0.50817(15) 0.0263(7) Uani 1.0 4 d .
H7 H -0.0662 0.2405 0.3741 0.0448 Uiso 1.0 4 calc R
H8 H 0.0614 0.2252 0.2732 0.0466 Uiso 1.0 4 calc R
H9 H 0.0838 0.1560 0.4827 0.0381 Uiso 1.0 4 calc R
H10 H 0.3393 0.1255 0.2799 0.0431 Uiso 1.0 4 calc R

loop_
_atom_site_aniso_label
_atom_site_aniso_U_11
_atom_site_aniso_U_22
_atom_site_aniso_U_33
_atom_site_aniso_U_12
_atom_site_aniso_U_13
_atom_site_aniso_U_23
S1 0.0301(4) 0.0367(4) 0.0254(4) 0.0024(4) 0.0090(3) 0.0002(4)
F1 0.0294(9) 0.0572(13) 0.0328(10) 0.0125(9) 0.0097(8) 0.0010(9)
F2 0.0370(10) 0.0521(12) 0.0242(8) 0.0047(10) 0.0118(7) -0.0004(9)
N1 0.0374(16) 0.060(3) 0.054(2) 0.0078(16) 0.0006(14) 0.0014(17)
N2 0.0547(19) 0.081(3) 0.0326(17) 0.0028(18) 0.0070(14) 0.0025(17)
C1 0.0316(16) 0.0327(18) 0.0315(16) 0.0008(14) -0.0010(13) 0.0009(14)
C2 0.0317(16) 0.046(2) 0.0290(17) 0.0016(15) 0.0011(13) 0.0004(15)
C3 0.0259(14) 0.0298(17) 0.0267(15) -0.0017(13) 0.0031(12) -0.0012(13)
C4 0.0256(14) 0.0228(15) 0.0261(15) -0.0001(12) 0.0034(12) -0.0008(12)
C5 0.0229(13) 0.0264(17) 0.0317(16) 0.0032(12) 0.0088(12) -0.0010(12)
C6 0.0285(13) 0.0299(15) 0.0241(13) 0.0024(15) 0.0097(11) -0.0034(15)
C7 0.0285(16) 0.040(2) 0.0416(19) 0.0040(15) 0.0000(14) 0.0021(17)
C8 0.0384(18) 0.045(2) 0.0300(17) -0.0007(17) -0.0048(14) 0.0001(16)
C9 0.0291(15) 0.0304(17) 0.0364(17) -0.0027(13) 0.0072(13) -0.0017(14)
C10 0.0393(18) 0.043(2) 0.0254(16) 0.0011(15) 0.0055(13) 0.0004(15)
C11 0.0260(14) 0.0221(15) 0.0297(16) -0.0015(12) 0.0054(12) -0.0013(13)
C12 0.0299(15) 0.0277(16) 0.0273(15) -0.0002(14) 0.0059(12) -0.0021(13)
C13 0.0263(13) 0.0264(17) 0.0266(14) -0.0016(13) 0.0053(11) -0.0005(13)

loop_
_atom_type_symbol
_atom_type_description
_atom_type_scat_dispersion_real
_atom_type_scat_dispersion_imag
_atom_type_scat_source
C C 0.0033 0.0016
;
International Tables for Crystallography
(1992, Vol. C, Tables 4.2.6.8 and 6.1.1.4)
;
H H 0.0000 0.0000
;
International Tables for Crystallography
(1992, Vol. C, Table 6.1.1.4)
;
N N 0.0061 0.0033
;
International Tables for Crystallography
(1992, Vol. C, Tables 4.2.6.8 and 6.1.1.4)
;
F F 0.0171 0.0103
;
International Tables for Crystallography
(1992, Vol. C, Tables 4.2.6.8 and 6.1.1.4)
;
S S 0.1246 0.1234
;
International Tables for Crystallography
(1992, Vol. C, Tables 4.2.6.8 and 6.1.1.4)
;

loop_
_geom_angle_atom_site_label_1
_geom_angle_atom_site_label_2
_geom_angle_atom_site_label_3
_geom_angle
_geom_angle_publ_flag
_geom_angle_site_symmetry_1
_geom_angle_site_symmetry_3
C12 S1 C13 89.91(14) yes . 3_656
N1 C1 C3 176.0(4) yes . .
N2 C2 C3 175.2(4) yes . .
C1 C3 C2 112.1(3) yes . .
C1 C3 C4 124.2(3) yes . .
C2 C3 C4 123.7(3) yes . .
C3 C4 C5 122.9(3) yes . .
C3 C4 C6 123.5(3) yes . .
C5 C4 C6 113.6(3) yes . .
F1 C5 C4 117.5(3) yes . .
F1 C5 C6 118.9(3) yes . 3_666
C4 C5 C6 123.6(3) yes . 3_666
F2 C6 C4 117.8(3) yes . .
F2 C6 C5 119.3(3) yes . 3_666
C4 C6 C5 122.8(3) yes . 3_666
C8 C7 C9 120.3(3) yes . .
C7 C8 C10 121.2(3) yes . .
C7 C9 C11 119.8(3) yes . .
C8 C10 C12 118.8(3) yes . .
C9 C11 C12 119.5(3) yes . .
C9 C11 C13 130.6(3) yes . .
C12 C11 C13 109.8(3) yes . .
S1 C12 C10 126.2(3) yes . .
S1 C12 C11 113.3(2) yes . .
C10 C12 C11 120.5(3) yes . .
S1 C13 C11 133.1(3) yes 3_656 .
S1 C13 C13 113.5(2) yes 3_656 3_656
C11 C13 C13 113.4(3) yes . 3_656
C8 C7 H7 119.872 no . .
C9 C7 H7 119.868 no . .
C7 C8 H8 119.416 no . .
C10 C8 H8 119.407 no . .
C7 C9 H9 120.112 no . .
C11 C9 H9 120.116 no . .
C8 C10 H10 120.618 no . .
C12 C10 H10 120.604 no . .

loop_
_geom_bond_atom_site_label_1
_geom_bond_atom_site_label_2
_geom_bond_distance
_geom_bond_publ_flag
_geom_bond_site_symmetry_2
S1 C12 1.753(3) yes .
S1 C13 1.734(3) yes 3_656
F1 C5 1.335(4) yes .
F2 C6 1.330(4) yes .
N1 C1 1.134(5) yes .
N2 C2 1.136(5) yes .
C1 C3 1.437(5) yes .
C2 C3 1.438(5) yes .
C3 C4 1.374(4) yes .
C4 C5 1.444(5) yes .
C4 C6 1.446(4) yes .
C5 C6 1.331(4) yes 3_666
C7 C8 1.403(5) yes .
C7 C9 1.370(5) yes .
C8 C10 1.376(5) yes .
C9 C11 1.398(4) yes .
C10 C12 1.393(4) yes .
C11 C12 1.410(5) yes .
C11 C13 1.439(4) yes .
C13 C13 1.372(4) yes 3_656
C7 H7 0.930 no .
C8 H8 0.930 no .
C9 H9 0.930 no .
C10 H10 0.930 no .

loop_
_geom_contact_atom_site_label_1
_geom_contact_atom_site_label_2
_geom_contact_distance
_geom_contact_publ_flag
_geom_contact_site_symmetry_2
S1 C9 3.538(3) no 3_656
F1 F2 2.627(3) no 3_666
F1 N1 3.024(4) no .
F1 C1 2.595(4) no .
F1 C3 2.808(4) no .
F2 N2 3.054(4) no .
F2 C2 2.612(4) no .
F2 C3 2.825(4) no .
N1 C2 3.354(5) no .
N1 C4 3.554(4) no .
N2 C1 3.349(5) no .
N2 C4 3.555(4) no .
C1 C5 2.966(4) no .
C2 C6 2.969(4) no .
C4 C4 2.913(4) no 3_666
C5 C5 2.753(4) no 3_666
C6 C6 2.767(4) no 3_666
C7 C12 2.773(5) no .
C8 C11 2.771(4) no .
C9 C10 2.806(5) no .
S1 F1 3.559(3) no 3_666
S1 F2 3.596(3) no 1_545
S1 F2 3.573(3) no .
S1 N2 3.288(4) no 2_645
S1 C6 3.594(4) no 1_545
F1 S1 3.559(3) no 3_666
F1 F1 3.224(3) no 3_566
F1 N1 3.375(4) no 3_566
F1 C7 3.241(4) no 3_566
F1 C9 3.515(4) no .
F1 C9 3.256(4) no 3_566
F1 C13 3.542(4) no 1_565
F2 S1 3.573(3) no .
F2 S1 3.596(3) no 1_565
F2 N1 3.212(4) no 1_655
F2 N2 3.491(4) no 2_645
F2 C12 3.479(4) no .
N1 F1 3.375(4) no 3_566
N1 F2 3.212(4) no 1_455
N1 C7 3.483(5) no 1_565
N1 C9 3.505(5) no 1_565
N2 S1 3.288(4) no 2_655
N2 F2 3.491(4) no 2_655
N2 C10 3.487(5) no 2_655
C1 C7 3.355(5) no .
C1 C9 3.573(5) no 1_565
C1 C11 3.512(5) no 1_565
C2 C8 3.478(5) no .
C2 C10 3.551(5) no .
C2 C10 3.539(5) no 1_565
C2 C12 3.485(5) no 1_565
C3 C7 3.443(5) no .
C3 C8 3.379(5) no .
C3 C11 3.568(5) no 1_565
C3 C12 3.368(5) no 1_565
C4 C9 3.503(5) no .
C4 C11 3.392(5) no .
C4 C12 3.531(5) no .
C4 C13 3.560(5) no 1_565
C4 C13 3.406(4) no 3_666
C5 C9 3.416(5) no .
C5 C11 3.480(5) no .
C5 C13 3.401(5) no 1_565
C5 C13 3.570(5) no 3_666
C6 S1 3.594(4) no 1_565
C6 C11 3.548(5) no .
C6 C12 3.342(5) no .
C6 C13 3.528(5) no 3_666
C7 F1 3.241(4) no 3_566
C7 N1 3.483(5) no 1_545
C7 C1 3.355(5) no .
C7 C3 3.443(5) no .
C8 C2 3.478(5) no .
C8 C3 3.379(5) no .
C9 F1 3.515(4) no .
C9 F1 3.256(4) no 3_566
C9 N1 3.505(5) no 1_545
C9 C1 3.573(5) no 1_545
C9 C4 3.503(5) no .
C9 C5 3.416(5) no .
C10 N2 3.487(5) no 2_645
C10 C2 3.539(5) no 1_545
C10 C2 3.551(5) no .
C11 C1 3.512(5) no 1_545
C11 C3 3.568(5) no 1_545
C11 C4 3.392(5) no .
C11 C5 3.480(5) no .
C11 C6 3.548(5) no .
C12 F2 3.479(4) no .
C12 C2 3.485(5) no 1_545
C12 C3 3.368(5) no 1_545
C12 C4 3.531(5) no .
C12 C6 3.342(5) no .
C13 F1 3.542(4) no 1_545
C13 C4 3.560(5) no 1_545
C13 C4 3.406(4) no 3_666
C13 C5 3.401(5) no 1_545
C13 C5 3.570(5) no 3_666
C13 C6 3.528(5) no 3_666
S1 H9 3.2951 no 3_656
S1 H10 2.9662 no .
C7 H10 3.2617 no .
C8 H9 3.2457 no .
C9 H8 3.2367 no .
C10 H7 3.2534 no .
C11 H7 3.2349 no .
C11 H10 3.2753 no .
C12 H8 3.2241 no .
C12 H9 3.2675 no .
C13 H9 2.8158 no .
H7 H8 2.3231 no .
H7 H9 2.2994 no .
H8 H10 2.3064 no .
S1 H7 3.3479 no 1_655
F1 H7 2.6618 no 3_566
F1 H9 3.3138 no .
F1 H9 2.6962 no 3_566
F2 H7 3.1749 no 1_655
F2 H10 3.1412 no 2_655
N1 H7 3.3678 no .
N1 H8 2.8605 no 2_555
N1 H9 2.8887 no 3_566
N1 H10 3.5773 no 2_555
N2 H7 3.0399 no 2_555
N2 H8 3.1794 no 2_555
N2 H10 3.4051 no 1_565
N2 H10 2.7479 no 2_655
C1 H7 3.3026 no .
C1 H8 3.0261 no 2_555
C1 H9 3.4044 no 3_566
C2 H8 3.5066 no .
C2 H8 3.2102 no 2_555
C2 H10 3.5440 no 1_565
C2 H10 3.4725 no 2_655
C5 H9 3.4497 no .
C9 H9 3.2474 no 3_556
H7 S1 3.3479 no 1_455
H7 F1 2.6618 no 3_566
H7 F2 3.1749 no 1_455
H7 N1 3.3678 no .
H7 N2 3.0399 no 2_545
H7 C1 3.3026 no .
H8 N1 2.8605 no 2_545
H8 N2 3.1794 no 2_545
H8 C1 3.0261 no 2_545
H8 C2 3.5066 no .
H8 C2 3.2102 no 2_545
H9 F1 3.3138 no .
H9 F1 2.6962 no 3_566
H9 N1 2.8887 no 3_566
H9 C1 3.4044 no 3_566
H9 C5 3.4497 no .
H9 C9 3.2474 no 3_556
H9 H9 2.7120 no 3_556
H10 F2 3.1412 no 2_645
H10 N1 3.5773 no 2_545
H10 N2 3.4051 no 1_545
H10 N2 2.7479 no 2_645
H10 C2 3.5440 no 1_545
H10 C2 3.4725 no 2_645

loop_
_geom_torsion_atom_site_label_1
_geom_torsion_atom_site_label_2
_geom_torsion_atom_site_label_3
_geom_torsion_atom_site_label_4
_geom_torsion
_geom_torsion_publ_flag
_geom_torsion_site_symmetry_1
_geom_torsion_site_symmetry_3
_geom_torsion_site_symmetry_4
C12 S1 C13 C11 179.8(3) no . 3_656 3_656
C12 S1 C13 C13 -0.2(2) no . 3_656 .
C13 S1 C12 C10 -179.8(3) no 3_656 . .
C13 S1 C12 C11 0.3(2) no 3_656 . .
C1 C3 C4 C5 -3.0(5) no . . .
C1 C3 C4 C6 177.8(3) no . . .
C2 C3 C4 C5 177.0(3) no . . .
C2 C3 C4 C6 -2.2(5) no . . .
C3 C4 C5 F1 0.7(4) no . . .
C3 C4 C5 C6 -178.3(3) no . . 3_666
C3 C4 C6 F2 -1.9(5) no . . .
C3 C4 C6 C5 178.3(3) no . . 3_666
C5 C4 C6 F2 178.9(3) no . . .
C5 C4 C6 C5 -1.0(4) no . . 3_666
C6 C4 C5 F1 180.0(3) no . . .
C6 C4 C5 C6 1.0(4) no . . 3_666
F1 C5 C6 F2 -0.2(4) no . 3_666 3_666
F1 C5 C6 C4 179.9(3) no . 3_666 3_666
C4 C5 C6 F2 178.8(3) no . 3_666 3_666
C4 C5 C6 C4 -1.0(5) no . 3_666 3_666
C8 C7 C9 C11 -0.1(5) no . . .
C9 C7 C8 C10 0.0(5) no . . .
C7 C8 C10 C12 0.3(5) no . . .
C7 C9 C11 C12 -0.2(5) no . . .
C7 C9 C11 C13 -179.1(3) no . . .
C8 C10 C12 S1 179.5(3) no . . .
C8 C10 C12 C11 -0.6(5) no . . .
C9 C11 C12 S1 -179.6(3) no . . .
C9 C11 C12 C10 0.5(4) no . . .
C9 C11 C13 S1 -0.7(5) no . . 3_656
C9 C11 C13 C13 179.3(3) no . . 3_656
C12 C11 C13 S1 -179.8(3) no . . 3_656
C12 C11 C13 C13 0.3(4) no . . 3_656
C13 C11 C12 S1 -0.4(4) no . . .
C13 C11 C12 C10 179.7(3) no . . .
S1 C13 C13 S1 -180.00(15) no 3_656 3_656 .
S1 C13 C13 C11 0.0(3) no 3_656 3_656 3_656
C11 C13 C13 S1 -0.0(4) no . 3_656 .
C11 C13 C13 C11 180.0(2) no . 3_656 3_656
